data_4021339
loop_
_publ_author_name
'Motonori Tsuji'

_publ_section_title
;
 Most Stable Conformation of the Cyclopropane Ring Attached at
 a Carbon Atom in a 1,2-Dicarba-closo-dodecaborane(12) System
;
_journal_name_full 'Journal of Organic Chemistry'
_journal_page_first 4063
_journal_page_last 4074
_journal_paper_doi 10.1021/jo049854i
_journal_volume 69
_journal_year 2004
_chemical_formula_moiety 'C5 H16 B10 '
_chemical_formula_sum 'C5 H16 B10'
_chemical_formula_weight 184.28
_chemical_melting_point 30
_space_group_IT_number 33
_symmetry_cell_setting orthorhombic
_symmetry_Int_Tables_number 33
_symmetry_space_group_name_Hall 'P 2c -2n'
_symmetry_space_group_name_H-M 'P n a 21'
_cell_angle_alpha 90
_cell_angle_beta 90
_cell_angle_gamma 90
_cell_formula_units_Z 4
_cell_length_a 20.073(3)
_cell_length_b 7.843(1)
_cell_length_c 7.270(1)
_cell_measurement_temperature 123.2
_cell_volume 1144.6(3)
_exptl_crystal_density_diffrn 1.069
_cod_database_code 4021339

loop_
_symmetry_equiv_pos_as_xyz
x,y,z
-x,-y,1/2+z
1/2-x,1/2+y,1/2+z
1/2+x,1/2-y,z

loop_
_atom_site_label
_atom_site_type_symbol
_atom_site_fract_x
_atom_site_fract_y
_atom_site_fract_z
_atom_site_U_iso_or_equiv
_atom_site_adp_type
_atom_site_occupancy
_atom_site_calc_flag
_atom_site_refinement_flags
_atom_site_disorder_assembly
_atom_site_disorder_group
C(1) C 0.38248(7) 0.2437(2) 0.2591(9) 0.0197(3) Uani 1.00 d . . .
C(2) C 0.32865(8) 0.3664(2) 0.1430(9) 0.0285(4) Uani 1.00 d . . .
C(3) C 0.40079(7) 0.0705(2) 0.1809(9) 0.0254(4) Uani 1.00 d . . .
C(4) C 0.47059(8) 0.0381(2) 0.1079(9) 0.0294(4) Uani 1.00 d . . .
C(5) C 0.41263(8) 0.0441(2) -0.0227(9) 0.0334(4) Uani 1.00 d . . .
B(1) B 0.36930(9) 0.2647(2) 0.4916(9) 0.0248(4) Uani 1.00 d . . .
B(2) B 0.30141(8) 0.2642(2) 0.3364(9) 0.0268(4) Uani 1.00 d . . .
B(3) B 0.43806(8) 0.3687(2) 0.3812(9) 0.0217(4) Uani 1.00 d . . .
B(4) B 0.41187(8) 0.4285(2) 0.1551(9) 0.0220(4) Uani 1.00 d . . .
B(5) B 0.38840(9) 0.4832(2) 0.5430(9) 0.0276(4) Uani 1.00 d . . .
B(6) B 0.30331(9) 0.4151(2) 0.5157(9) 0.0308(4) Uani 1.00 d . . .
B(7) B 0.27693(9) 0.4766(2) 0.2894(9) 0.0317(5) Uani 1.00 d . . .
B(8) B 0.34590(8) 0.5791(2) 0.1767(9) 0.0280(4) Uani 1.00 d . . .
B(9) B 0.41470(9) 0.5835(2) 0.3332(9) 0.0251(4) Uani 1.00 d . . .
B(10) B 0.33143(9) 0.6138(2) 0.4171(9) 0.0308(4) Uani 1.00 d . . .
H(1) H 0.3642 0.1696 0.5756 0.0632 Uiso 1.00 calc . . .
H(2) H 0.2721 0.1617 0.3233 0.0428 Uiso 1.00 calc . . .
H(3) H 0.3131 0.3238 0.0191 0.0145 Uiso 1.00 calc . . .
H(4) H 0.4400 0.4219 0.0220 0.0504 Uiso 1.00 calc . . .
H(5) H 0.4976 0.3235 0.3925 0.0315 Uiso 1.00 calc . . .
H(6) H 0.4088 0.5246 0.6733 0.0320 Uiso 1.00 calc . . .
H(7) H 0.2723 0.3901 0.6282 0.0340 Uiso 1.00 calc . . .
H(8) H 0.2262 0.5058 0.2477 0.0287 Uiso 1.00 calc . . .
H(9) H 0.3360 0.6547 0.0530 0.0477 Uiso 1.00 calc . . .
H(10) H 0.4482 0.6922 0.3265 0.0269 Uiso 1.00 calc . . .
H(11) H 0.3114 0.7414 0.4819 0.0561 Uiso 1.00 calc . . .
H(12) H 0.3771 -0.0186 0.2490 0.0191 Uiso 1.00 calc . . .
H(13) H 0.4036 0.1413 -0.0989 0.0360 Uiso 1.00 calc . . .
H(14) H 0.3937 -0.0619 -0.0774 0.0700 Uiso 1.00 calc . . .
H(15) H 0.5094 0.1387 0.1088 0.0448 Uiso 1.00 calc . . .
H(16) H 0.4894 -0.0658 0.1355 0.0450 Uiso 1.00 calc . . .

loop_
_atom_site_aniso_label
_atom_site_aniso_U_11
_atom_site_aniso_U_22
_atom_site_aniso_U_33
_atom_site_aniso_U_12
_atom_site_aniso_U_13
_atom_site_aniso_U_23
C(1) 0.0194(7) 0.0185(6) 0.0212(7) -0.0030(5) 0.0013(5) 0.0009(5)
C(2) 0.0256(7) 0.0221(7) 0.0380(9) 0.0009(5) -0.0045(6) 0.0009(6)
C(3) 0.0310(7) 0.0153(6) 0.0300(8) -0.0034(6) 0.0032(7) -0.0012(6)
C(4) 0.0362(8) 0.0198(7) 0.0322(9) 0.0071(6) 0.0057(6) 0.0002(6)
C(5) 0.0440(9) 0.0280(8) 0.0280(8) 0.0006(7) 0.0004(7) -0.0055(7)
B(1) 0.0331(8) 0.0220(7) 0.0192(7) -0.0039(6) 0.0034(6) 0.0014(7)
B(2) 0.0218(7) 0.0231(8) 0.0354(10) -0.0020(6) 0.0029(7) -0.0061(6)
B(3) 0.0241(8) 0.0179(7) 0.0232(8) -0.0038(6) -0.0020(6) 0.0009(6)
B(4) 0.0240(7) 0.0186(7) 0.0234(8) 0.0010(6) 0.0014(7) 0.0055(6)
B(5) 0.0349(9) 0.0235(8) 0.0245(9) -0.0034(6) 0.0004(7) -0.0037(6)
B(6) 0.0325(8) 0.0256(8) 0.0343(9) -0.0020(7) 0.0092(8) -0.0071(7)
B(7) 0.0242(8) 0.0268(8) 0.044(1) 0.0039(6) -0.0002(7) -0.0031(7)
B(8) 0.0275(7) 0.0198(7) 0.0367(9) 0.0044(6) -0.0033(7) 0.0038(8)
B(9) 0.0282(7) 0.0169(7) 0.0302(9) -0.0020(7) -0.0001(6) 0.0016(6)
B(10) 0.0304(8) 0.0218(7) 0.0402(10) 0.0031(6) 0.0049(7) -0.0044(7)

loop_
_geom_bond_atom_site_label_1
_geom_bond_atom_site_label_2
_geom_bond_distance
_geom_bond_site_symmetry_1
_geom_bond_site_symmetry_2
_geom_bond_publ_flag
C(1) C(2) 1.675(3) . . yes
C(1) C(3) 1.518(3) . . yes
C(1) B(1) 1.718(4) . . yes
C(1) B(2) 1.729(4) . . yes
C(1) B(3) 1.730(4) . . yes
C(1) B(4) 1.738(4) . . yes
C(2) B(2) 1.708(5) . . yes
C(2) B(4) 1.742(4) . . yes
C(2) B(7) 1.720(4) . . yes
C(2) B(8) 1.722(4) . . yes
C(3) C(4) 1.520(4) . . yes
C(3) C(5) 1.514(4) . . yes
C(4) C(5) 1.502(4) . . yes
B(1) B(2) 1.769(4) . . yes
B(1) B(3) 1.793(4) . . yes
B(1) B(5) 1.796(4) . . yes
B(1) B(6) 1.783(4) . . yes
B(2) B(6) 1.762(4) . . yes
B(2) B(7) 1.770(4) . . yes
B(3) B(4) 1.788(4) . . yes
B(3) B(5) 1.785(4) . . yes
B(3) B(9) 1.783(4) . . yes
B(4) B(8) 1.781(4) . . yes
B(4) B(9) 1.777(4) . . yes
B(5) B(6) 1.801(4) . . yes
B(5) B(9) 1.795(5) . . yes
B(5) B(10) 1.787(5) . . yes
B(6) B(7) 1.795(5) . . yes
B(6) B(10) 1.806(4) . . yes
B(7) B(8) 1.798(4) . . yes
B(7) B(10) 1.793(5) . . yes
B(8) B(9) 1.790(4) . . yes
B(8) B(10) 1.793(5) . . yes
B(9) B(10) 1.795(4) . . yes
